data_4021385
loop_
_publ_author_name
'Bernardo Masci'
'Stefano Levi Mortera'
'Daniela Persiani'
'Pierre Thu\'ery'

_publ_contact_author 'P. Thu\'ery'
_publ_contact_author_address
;
      CEA/Saclay, SCM (CNRS URA 331)
      B\^at. 125
      91191 Gif-sur-Yvette
      France
;
_publ_contact_author_email thuery@drecam.cea.fr
_publ_contact_author_fax '33 1 69 08 66 40'
_publ_contact_author_phone '33 01 69 08 63 29'
_publ_section_title
;
 Methyl Ether Derivatives of p-tert-Butyl[3.1.3.1]homooxacalixarene.
 Formation, Structure, and Complexes with
 Quaternary Ammonium Ions
;
_journal_name_full 'Journal of Organic Chemistry'
_journal_page_first 504
_journal_page_last 511
_journal_paper_doi 10.1021/jo051922t
_journal_volume 71
_journal_year 2006
_chemical_formula_sum 'C47 H62 O6'
_chemical_formula_weight 722.97
_space_group_IT_number 14
_symmetry_cell_setting monoclinic
_symmetry_space_group_name_Hall '-P 2yn'
_symmetry_space_group_name_H-M 'P 1 21/n 1'
_atom_sites_solution_hydrogens geom
_atom_sites_solution_primary direct
_atom_sites_solution_secondary difmap
_audit_creation_method SHELXL-97
_cell_angle_alpha 90.00
_cell_angle_beta 96.862(3)
_cell_angle_gamma 90.00
_cell_formula_units_Z 4
_cell_length_a 16.1127(6)
_cell_length_b 9.9911(6)
_cell_length_c 25.7335(11)
_cell_measurement_reflns_used 31539
_cell_measurement_temperature 100(2)
_cell_measurement_theta_max 25.68
_cell_measurement_theta_min 2.84
_cell_volume 4113.0(3)
_computing_cell_refinement 'DENZO-SMN (Otwinowski & Minor, 1997)'
_computing_data_collection 'Kappa-CCD software (Nonius B.V., 1998)'
_computing_data_reduction 'DENZO-SMN (Otwinowski & Minor, 1997)'
_computing_molecular_graphics 'SHELXTL (Sheldrick, 1999)'
_computing_publication_material 'SHELXTL (Sheldrick, 1999)'
_computing_structure_refinement 'SHELXL-97 (Sheldrick, 1997)'
_computing_structure_solution 'SHELXS-97 (Sheldrick, 1997)'
_diffrn_ambient_temperature 100(2)
_diffrn_measured_fraction_theta_full 0.980
_diffrn_measured_fraction_theta_max 0.980
_diffrn_measurement_device_type 'Nonius Kappa-CCD'
_diffrn_measurement_method '\f scans'
_diffrn_radiation_monochromator graphite
_diffrn_radiation_source 'fine-focus sealed tube'
_diffrn_radiation_type MoK\a
_diffrn_radiation_wavelength 0.71073
_diffrn_reflns_av_R_equivalents 0.0862
_diffrn_reflns_av_sigmaI/netI 0.0624
_diffrn_reflns_limit_h_max 19
_diffrn_reflns_limit_h_min 0
_diffrn_reflns_limit_k_max 12
_diffrn_reflns_limit_k_min 0
_diffrn_reflns_limit_l_max 31
_diffrn_reflns_limit_l_min -31
_diffrn_reflns_number 31539
_diffrn_reflns_theta_full 25.68
_diffrn_reflns_theta_max 25.68
_diffrn_reflns_theta_min 2.84
_diffrn_standards_decay_% 0
_diffrn_standards_interval_time 0
_exptl_absorpt_coefficient_mu 0.075
_exptl_absorpt_correction_type none
_exptl_crystal_colour colourless
_exptl_crystal_density_diffrn 1.168
_exptl_crystal_density_meas ?
_exptl_crystal_description irregular
_exptl_crystal_F_000 1568
_exptl_crystal_size_max 0.50
_exptl_crystal_size_mid 0.40
_exptl_crystal_size_min 0.20
_refine_diff_density_max 0.396
_refine_diff_density_min -0.291
_refine_diff_density_rms 0.045
_refine_ls_extinction_method none
_refine_ls_goodness_of_fit_ref 0.996
_refine_ls_hydrogen_treatment constr
_refine_ls_matrix_type full
_refine_ls_number_parameters 571
_refine_ls_number_reflns 7650
_refine_ls_number_restraints 99
_refine_ls_restrained_S_all 1.051
_refine_ls_R_factor_all 0.1165
_refine_ls_R_factor_gt 0.0677
_refine_ls_shift/su_max 0.001
_refine_ls_shift/su_mean 0.000
_refine_ls_structure_factor_coef Fsqd
_refine_ls_weighting_details 'calc w=1/[\s^2^(Fo^2^)+(0.0971P)^2^+2.3624P] where P=(Fo^2^+2Fc^2^)/3'
_refine_ls_weighting_scheme calc
_refine_ls_wR_factor_gt 0.1656
_refine_ls_wR_factor_ref 0.2003
_reflns_number_gt 4815
_reflns_number_total 7650
_reflns_threshold_expression >2sigma(I)
_cod_data_source_file jo051922tsi20050914_124506.cif
_cod_original_sg_symbol_H-M 'P 21/n'
_cod_database_code 4021385

loop_
_symmetry_equiv_pos_as_xyz
'x, y, z'
'-x+1/2, y+1/2, -z+1/2'
'-x, -y, -z'
'x-1/2, -y-1/2, z-1/2'

loop_
_atom_site_label
_atom_site_type_symbol
_atom_site_fract_x
_atom_site_fract_y
_atom_site_fract_z
_atom_site_U_iso_or_equiv
_atom_site_adp_type
_atom_site_occupancy
_atom_site_symmetry_multiplicity
_atom_site_calc_flag
_atom_site_refinement_flags
_atom_site_disorder_assembly
_atom_site_disorder_group
O1A O 1.13299(13) 0.5032(2) 0.03836(8) 0.0505(5) Uani 1 1 d D . .
H1A H 1.1181 0.5803 0.0489 0.061 Uiso 0.50 1 d PR . .
O2A O 1.07133(13) 0.7735(2) 0.05416(8) 0.0503(5) Uani 1 1 d . . .
H2A H 1.0356 0.8004 0.0217 0.060 Uiso 1 1 d R . .
O3A O 0.92678(13) 0.8647(2) -0.00289(7) 0.0448(5) Uani 1 1 d . . .
C1A C 1.13624(16) 0.2794(3) 0.07078(11) 0.0405(7) Uani 1 1 d . . .
C2A C 1.13280(16) 0.4166(3) 0.08037(11) 0.0401(7) Uani 1 1 d . . .
C3A C 1.13306(16) 0.4660(3) 0.13108(11) 0.0380(6) Uani 1 1 d . . .
C4A C 1.13480(16) 0.3741(3) 0.17165(11) 0.0384(6) Uani 1 1 d . . .
H4A H 1.1342 0.4061 0.2056 0.046 Uiso 1 1 calc R . .
C5A C 1.13738(17) 0.2361(3) 0.16395(11) 0.0401(7) Uani 1 1 d . A .
C6A C 1.13779(17) 0.1915(3) 0.11289(11) 0.0417(7) Uani 1 1 d . . .
H6A H 1.1392 0.0999 0.1066 0.050 Uiso 1 1 calc R . .
C7A C 1.1396(2) 0.1385(3) 0.21025(11) 0.0546(9) Uani 1 1 d D . .
C8A C 1.0681(6) 0.0496(9) 0.2052(4) 0.083(3) Uani 0.499(6) 1 d PDU A 1
H8A1 H 1.0770 -0.0204 0.2308 0.124 Uiso 0.499(6) 1 calc PR A 1
H8A2 H 1.0612 0.0110 0.1707 0.124 Uiso 0.499(6) 1 calc PR A 1
H8A3 H 1.0188 0.0991 0.2106 0.124 Uiso 0.499(6) 1 calc PR A 1
C9A C 1.2252(5) 0.0597(10) 0.2106(3) 0.086(3) Uani 0.499(6) 1 d PDU A 1
H9A1 H 1.2320 -0.0005 0.2399 0.129 Uiso 0.499(6) 1 calc PR A 1
H9A2 H 1.2707 0.1223 0.2135 0.129 Uiso 0.499(6) 1 calc PR A 1
H9A3 H 1.2246 0.0098 0.1787 0.129 Uiso 0.499(6) 1 calc PR A 1
C10A C 1.1526(5) 0.2092(7) 0.2630(2) 0.057(2) Uani 0.499(6) 1 d PDU A 1
H10A H 1.1042 0.2621 0.2674 0.085 Uiso 0.499(6) 1 calc PR A 1
H10B H 1.2008 0.2661 0.2645 0.085 Uiso 0.499(6) 1 calc PR A 1
H10C H 1.1609 0.1438 0.2905 0.085 Uiso 0.499(6) 1 calc PR A 1
C8C C 1.1262(5) -0.0077(6) 0.1930(3) 0.058(2) Uani 0.501(6) 1 d PDU A 2
H8C1 H 1.1218 -0.0627 0.2232 0.087 Uiso 0.501(6) 1 calc PR A 2
H8C2 H 1.1727 -0.0371 0.1759 0.087 Uiso 0.501(6) 1 calc PR A 2
H8C3 H 1.0757 -0.0148 0.1693 0.087 Uiso 0.501(6) 1 calc PR A 2
C9C C 1.2080(6) 0.1600(9) 0.2510(3) 0.076(3) Uani 0.501(6) 1 d PDU A 2
H9C1 H 1.2053 0.0952 0.2783 0.114 Uiso 0.501(6) 1 calc PR A 2
H9C2 H 1.2041 0.2485 0.2651 0.114 Uiso 0.501(6) 1 calc PR A 2
H9C3 H 1.2600 0.1507 0.2366 0.114 Uiso 0.501(6) 1 calc PR A 2
C10C C 1.0553(5) 0.1628(9) 0.2367(3) 0.074(2) Uani 0.501(6) 1 d PDU A 2
H10D H 1.0077 0.1470 0.2112 0.110 Uiso 0.501(6) 1 calc PR A 2
H10E H 1.0541 0.2535 0.2489 0.110 Uiso 0.501(6) 1 calc PR A 2
H10F H 1.0539 0.1026 0.2656 0.110 Uiso 0.501(6) 1 calc PR A 2
C11A C 1.13473(19) 0.6147(3) 0.14233(13) 0.0497(8) Uani 1 1 d . . .
H11A H 1.1687 0.6575 0.1185 0.060 Uiso 1 1 calc R . .
H11B H 1.1624 0.6282 0.1775 0.060 Uiso 1 1 calc R . .
C12A C 1.05102(18) 0.6856(3) 0.13792(12) 0.0425(7) Uani 1 1 d . . .
C13A C 1.02220(18) 0.7646(3) 0.09480(11) 0.0414(7) Uani 1 1 d . . .
C14A C 0.94820(18) 0.8358(3) 0.09283(11) 0.0395(6) Uani 1 1 d . . .
C15A C 0.90224(19) 0.8277(3) 0.13478(11) 0.0435(7) Uani 1 1 d . . .
H15A H 0.8520 0.8742 0.1332 0.052 Uiso 1 1 calc R . .
C16A C 0.9287(2) 0.7518(3) 0.17962(11) 0.0450(7) Uani 1 1 d . B .
C17A C 1.0027(2) 0.6821(3) 0.17929(12) 0.0453(7) Uani 1 1 d . . .
H17A H 1.0213 0.6300 0.2083 0.054 Uiso 1 1 calc R . .
C18A C 0.8781(2) 0.7536(3) 0.22650(11) 0.0514(8) Uani 1 1 d D . .
C19A C 0.9138(5) 0.6525(6) 0.2685(3) 0.060(2) Uani 0.662(16) 1 d PDU B 3
H19A H 0.9714 0.6729 0.2794 0.089 Uiso 0.662(16) 1 calc PR B 3
H19B H 0.9094 0.5637 0.2541 0.089 Uiso 0.662(16) 1 calc PR B 3
H19C H 0.8827 0.6578 0.2980 0.089 Uiso 0.662(16) 1 calc PR B 3
C20A C 0.7893(4) 0.7159(11) 0.2078(3) 0.065(2) Uani 0.662(16) 1 d PDU B 3
H20A H 0.7588 0.7052 0.2374 0.097 Uiso 0.662(16) 1 calc PR B 3
H20B H 0.7884 0.6333 0.1887 0.097 Uiso 0.662(16) 1 calc PR B 3
H20C H 0.7638 0.7852 0.1855 0.097 Uiso 0.662(16) 1 calc PR B 3
C21A C 0.8847(5) 0.8914(7) 0.2508(3) 0.061(2) Uani 0.662(16) 1 d PDU B 3
H21A H 0.8614 0.9563 0.2257 0.092 Uiso 0.662(16) 1 calc PR B 3
H21B H 0.9424 0.9123 0.2614 0.092 Uiso 0.662(16) 1 calc PR B 3
H21C H 0.8546 0.8933 0.2808 0.092 Uiso 0.662(16) 1 calc PR B 3
C19C C 0.8096(12) 0.6513(19) 0.2210(8) 0.081(6) Uani 0.338(16) 1 d PD B 4
H19D H 0.7778 0.6581 0.2501 0.121 Uiso 0.338(16) 1 calc PR B 4
H19E H 0.8334 0.5634 0.2202 0.121 Uiso 0.338(16) 1 calc PR B 4
H19F H 0.7736 0.6670 0.1890 0.121 Uiso 0.338(16) 1 calc PR B 4
C20C C 0.839(2) 0.8915(13) 0.2340(10) 0.124(11) Uani 0.338(16) 1 d PD B 4
H20D H 0.7967 0.9093 0.2052 0.186 Uiso 0.338(16) 1 calc PR B 4
H20E H 0.8815 0.9592 0.2353 0.186 Uiso 0.338(16) 1 calc PR B 4
H20F H 0.8142 0.8922 0.2661 0.186 Uiso 0.338(16) 1 calc PR B 4
C21C C 0.9348(11) 0.732(5) 0.2772(5) 0.23(2) Uani 0.338(16) 1 d PD B 4
H21D H 0.9026 0.7383 0.3062 0.341 Uiso 0.338(16) 1 calc PR B 4
H21E H 0.9777 0.7992 0.2807 0.341 Uiso 0.338(16) 1 calc PR B 4
H21F H 0.9600 0.6450 0.2769 0.341 Uiso 0.338(16) 1 calc PR B 4
C22A C 0.9224(2) 0.9287(3) 0.04730(11) 0.0457(7) Uani 1 1 d . . .
H22A H 0.8656 0.9590 0.0491 0.055 Uiso 1 1 calc R . .
H22B H 0.9585 1.0066 0.0501 0.055 Uiso 1 1 calc R . .
C23A C 0.85918(18) 0.7735(4) -0.01632(12) 0.0518(8) Uani 1 1 d . . .
H23A H 0.8063 0.8190 -0.0149 0.062 Uiso 1 1 calc R . .
H23B H 0.8628 0.7000 0.0085 0.062 Uiso 1 1 calc R . .
C24A C 1.0474(3) 0.4987(8) 0.0088(2) 0.0556(17) Uani 0.50 1 d PD . .
H24D H 1.0451 0.5574 -0.0208 0.083 Uiso 0.50 1 d PR . .
H24E H 1.0347 0.4090 -0.0030 0.083 Uiso 0.50 1 d PR . .
H24F H 1.0073 0.5271 0.0313 0.083 Uiso 0.50 1 d PR . .
O1B O 0.43519(16) 0.9728(2) 0.12567(9) 0.0609(6) Uani 1 1 d D . .
H1B H 0.4905 0.9959 0.1313 0.073 Uiso 0.75 1 d PR . .
O2B O 0.37869(16) 1.0635(2) 0.01853(10) 0.0687(7) Uani 1 1 d D . .
H2B H 0.3832 1.0283 0.0518 0.082 Uiso 0.75 1 d PR . .
O3B O 0.38778(15) 1.0753(2) -0.13722(9) 0.0618(7) Uani 1 1 d . . .
C1B C 0.5005(2) 0.7545(3) 0.13373(12) 0.0512(8) Uani 1 1 d . . .
C2B C 0.4315(2) 0.8347(3) 0.11750(11) 0.0484(8) Uani 1 1 d . . .
C3B C 0.35917(19) 0.7812(3) 0.09135(11) 0.0444(7) Uani 1 1 d . . .
C4B C 0.3571(2) 0.6448(3) 0.08221(13) 0.0510(8) Uani 1 1 d . . .
H4B H 0.3081 0.6076 0.0656 0.061 Uiso 1 1 calc R . .
C5B C 0.4246(2) 0.5604(3) 0.09664(13) 0.0527(8) Uani 1 1 d . . .
C6B C 0.4961(2) 0.6192(4) 0.12244(13) 0.0556(8) Uani 1 1 d . . .
H6B H 0.5426 0.5659 0.1324 0.067 Uiso 1 1 calc R . .
C7B C 0.4178(2) 0.4110(4) 0.08330(16) 0.0665(10) Uani 1 1 d . . .
C8B C 0.5035(3) 0.3432(5) 0.0872(2) 0.0922(14) Uani 1 1 d U . .
H8B1 H 0.5350 0.3800 0.0612 0.138 Uiso 1 1 calc R . .
H8B2 H 0.4963 0.2488 0.0815 0.138 Uiso 1 1 calc R . .
H8B3 H 0.5330 0.3584 0.1214 0.138 Uiso 1 1 calc R . .
C9B C 0.3711(4) 0.3916(5) 0.0277(2) 0.1069(16) Uani 1 1 d U . .
H9B1 H 0.3178 0.4356 0.0253 0.160 Uiso 1 1 calc R . .
H9B2 H 0.3629 0.2978 0.0208 0.160 Uiso 1 1 calc R . .
H9B3 H 0.4036 0.4293 0.0024 0.160 Uiso 1 1 calc R . .
C10B C 0.3687(2) 0.3423(4) 0.12224(19) 0.0775(12) Uani 1 1 d U . .
H10G H 0.3968 0.3545 0.1570 0.116 Uiso 1 1 calc R . .
H10H H 0.3645 0.2484 0.1144 0.116 Uiso 1 1 calc R . .
H10I H 0.3137 0.3804 0.1201 0.116 Uiso 1 1 calc R . .
C11B C 0.2854(2) 0.8669(3) 0.06971(12) 0.0497(8) Uani 1 1 d . . .
H11C H 0.2342 0.8268 0.0786 0.060 Uiso 1 1 calc R . .
H11D H 0.2907 0.9549 0.0856 0.060 Uiso 1 1 calc R . .
C12B C 0.28076(17) 0.8805(3) 0.01075(11) 0.0418(7) Uani 1 1 d . . .
C13B C 0.3273(2) 0.9753(3) -0.01158(13) 0.0512(8) Uani 1 1 d . . .
C14B C 0.3218(2) 0.9902(3) -0.06539(14) 0.0547(8) Uani 1 1 d . . .
C15B C 0.27272(19) 0.8992(3) -0.09750(12) 0.0485(7) Uani 1 1 d . . .
H15B H 0.2706 0.9068 -0.1337 0.058 Uiso 1 1 calc R . .
C16B C 0.22735(17) 0.7982(3) -0.07664(11) 0.0394(6) Uani 1 1 d . . .
C17B C 0.23194(17) 0.7930(3) -0.02218(11) 0.0391(6) Uani 1 1 d . . .
H17B H 0.2010 0.7281 -0.0072 0.047 Uiso 1 1 calc R . .
C18B C 0.17186(18) 0.6978(3) -0.10947(11) 0.0446(7) Uani 1 1 d . . .
C19B C 0.0809(2) 0.7232(4) -0.10119(16) 0.0729(12) Uani 1 1 d . . .
H19G H 0.0455 0.6601 -0.1214 0.109 Uiso 1 1 calc R . .
H19H H 0.0654 0.8125 -0.1122 0.109 Uiso 1 1 calc R . .
H19I H 0.0746 0.7129 -0.0648 0.109 Uiso 1 1 calc R . .
C20B C 0.1975(3) 0.5558(3) -0.09317(14) 0.0632(10) Uani 1 1 d . . .
H20G H 0.1939 0.5446 -0.0565 0.095 Uiso 1 1 calc R . .
H20H H 0.2540 0.5401 -0.1001 0.095 Uiso 1 1 calc R . .
H20I H 0.1609 0.4932 -0.1127 0.095 Uiso 1 1 calc R . .
C21B C 0.1782(3) 0.7130(4) -0.16758(12) 0.0622(9) Uani 1 1 d . . .
H21G H 0.2352 0.7007 -0.1739 0.093 Uiso 1 1 calc R . .
H21H H 0.1598 0.8008 -0.1788 0.093 Uiso 1 1 calc R . .
H21I H 0.1437 0.6470 -0.1867 0.093 Uiso 1 1 calc R . .
C22B C 0.3651(3) 1.1078(4) -0.08735(17) 0.0844(13) Uani 1 1 d . . .
H22C H 0.3280 1.1846 -0.0902 0.101 Uiso 1 1 calc R . .
H22D H 0.4146 1.1310 -0.0639 0.101 Uiso 1 1 calc R . .
C23B C 0.4222(2) 1.1866(4) -0.16296(14) 0.0663(10) Uani 1 1 d . . .
H23C H 0.3800 1.2561 -0.1685 0.080 Uiso 1 1 calc R . .
H23D H 0.4349 1.1574 -0.1971 0.080 Uiso 1 1 calc R . .
C24B C 0.3955(9) 1.0102(16) 0.1725(4) 0.070(4) Uani 0.25 1 d PDU . .
H24A H 0.3375 0.9854 0.1675 0.105 Uiso 0.25 1 calc PR . .
H24B H 0.4001 1.1051 0.1779 0.105 Uiso 0.25 1 calc PR . .
H24C H 0.4229 0.9645 0.2026 0.105 Uiso 0.25 1 calc PR . .
C25B C 0.4635(7) 1.0291(19) 0.0089(7) 0.083(5) Uani 0.25 1 d PDU . .
H25A H 0.5026 1.0875 0.0288 0.124 Uiso 0.25 1 d PR . .
H25B H 0.4752 0.9381 0.0192 0.124 Uiso 0.25 1 d PR . .
H25C H 0.4686 1.0392 -0.0277 0.124 Uiso 0.25 1 d PR . .

loop_
_atom_site_aniso_label
_atom_site_aniso_U_11
_atom_site_aniso_U_22
_atom_site_aniso_U_33
_atom_site_aniso_U_23
_atom_site_aniso_U_13
_atom_site_aniso_U_12
O1A 0.0488(12) 0.0588(14) 0.0448(12) 0.0145(10) 0.0089(9) 0.0008(10)
O2A 0.0470(12) 0.0648(14) 0.0404(11) -0.0007(10) 0.0101(9) 0.0009(10)
O3A 0.0564(12) 0.0450(12) 0.0334(10) -0.0025(9) 0.0071(9) -0.0003(10)
C1A 0.0318(14) 0.0545(19) 0.0350(15) -0.0027(13) 0.0028(11) 0.0003(13)
C2A 0.0317(14) 0.0499(17) 0.0383(15) 0.0100(13) 0.0029(11) -0.0011(12)
C3A 0.0306(13) 0.0408(16) 0.0414(15) 0.0006(12) -0.0010(11) -0.0019(11)
C4A 0.0350(14) 0.0462(17) 0.0326(14) -0.0012(12) -0.0022(11) 0.0006(12)
C5A 0.0390(15) 0.0427(16) 0.0366(15) 0.0016(12) -0.0042(12) 0.0045(12)
C6A 0.0390(15) 0.0425(16) 0.0421(16) -0.0029(13) -0.0010(12) 0.0031(13)
C7A 0.078(2) 0.0432(18) 0.0393(17) 0.0082(14) -0.0063(16) 0.0011(16)
C8A 0.094(5) 0.075(4) 0.076(4) 0.020(4) -0.003(4) -0.020(4)
C9A 0.097(5) 0.090(5) 0.069(4) 0.019(4) 0.003(3) 0.034(4)
C10A 0.066(4) 0.064(4) 0.040(3) 0.013(3) 0.006(3) 0.004(3)
C8C 0.070(4) 0.050(3) 0.052(3) 0.011(3) 0.001(3) -0.007(3)
C9C 0.082(4) 0.069(4) 0.070(4) 0.011(3) -0.016(3) -0.008(4)
C10C 0.094(4) 0.071(4) 0.059(4) 0.016(3) 0.021(3) -0.002(3)
C11A 0.0453(16) 0.0421(17) 0.0588(19) 0.0017(14) -0.0055(14) -0.0050(13)
C12A 0.0458(16) 0.0344(15) 0.0458(16) 0.0000(13) -0.0013(13) -0.0043(13)
C13A 0.0457(16) 0.0391(16) 0.0399(16) -0.0027(12) 0.0070(13) -0.0045(13)
C14A 0.0477(16) 0.0368(15) 0.0340(14) -0.0009(12) 0.0049(12) 0.0001(13)
C15A 0.0480(16) 0.0438(17) 0.0391(16) -0.0036(13) 0.0067(13) 0.0025(13)
C16A 0.0555(18) 0.0431(17) 0.0365(16) -0.0001(13) 0.0061(13) -0.0102(14)
C17A 0.0573(18) 0.0350(16) 0.0418(16) 0.0039(13) -0.0019(14) -0.0076(14)
C18A 0.066(2) 0.0521(19) 0.0375(16) -0.0015(14) 0.0115(15) -0.0117(16)
C19A 0.077(4) 0.056(3) 0.047(3) 0.011(2) 0.014(3) -0.006(3)
C20A 0.067(3) 0.073(4) 0.058(3) -0.007(3) 0.024(3) -0.008(3)
C21A 0.074(4) 0.063(4) 0.048(3) -0.003(2) 0.013(3) -0.003(3)
C19C 0.106(12) 0.064(10) 0.084(12) -0.023(9) 0.061(10) -0.026(9)
C20C 0.23(3) 0.054(9) 0.112(18) -0.010(10) 0.13(2) -0.014(13)
C21C 0.114(15) 0.53(7) 0.039(9) 0.00(2) 0.025(9) -0.10(3)
C22A 0.0622(19) 0.0399(16) 0.0354(15) -0.0015(13) 0.0077(13) 0.0044(14)
C23A 0.0375(15) 0.076(2) 0.0425(17) -0.0080(16) 0.0065(13) -0.0062(15)
C24A 0.048(4) 0.068(4) 0.047(4) 0.015(3) -0.009(3) -0.009(3)
O1B 0.0809(16) 0.0452(13) 0.0551(14) -0.0050(10) 0.0020(12) -0.0210(12)
O2B 0.0811(17) 0.0577(15) 0.0638(15) 0.0003(12) -0.0055(13) -0.0322(13)
O3B 0.0681(15) 0.0692(16) 0.0459(13) 0.0091(11) -0.0025(11) -0.0320(12)
C1B 0.0534(18) 0.058(2) 0.0405(17) 0.0116(14) -0.0013(14) -0.0193(16)
C2B 0.063(2) 0.0436(17) 0.0374(16) 0.0021(13) 0.0014(14) -0.0140(15)
C3B 0.0509(17) 0.0426(17) 0.0388(15) -0.0009(13) 0.0014(13) -0.0085(14)
C4B 0.0493(18) 0.0482(19) 0.0539(19) -0.0035(15) -0.0009(15) -0.0072(15)
C5B 0.0579(19) 0.0450(18) 0.0549(19) 0.0036(15) 0.0049(15) -0.0059(15)
C6B 0.0540(19) 0.056(2) 0.0558(19) 0.0167(16) 0.0019(15) -0.0047(16)
C7B 0.065(2) 0.047(2) 0.086(3) -0.0008(19) 0.004(2) 0.0011(17)
C8B 0.083(3) 0.071(3) 0.127(3) -0.003(2) 0.031(2) 0.004(2)
C9B 0.142(4) 0.071(3) 0.102(3) -0.024(2) -0.006(3) 0.006(3)
C10B 0.065(2) 0.053(2) 0.114(3) 0.007(2) 0.007(2) -0.0054(17)
C11B 0.0557(18) 0.0483(18) 0.0446(17) -0.0074(14) 0.0034(14) 0.0010(15)
C12B 0.0392(15) 0.0396(16) 0.0464(16) -0.0015(13) 0.0038(13) -0.0002(12)
C13B 0.0521(18) 0.0460(18) 0.0545(19) -0.0043(15) 0.0017(15) -0.0120(15)
C14B 0.0516(18) 0.052(2) 0.062(2) -0.0033(16) 0.0154(16) -0.0159(15)
C15B 0.0516(17) 0.0528(19) 0.0423(16) -0.0008(14) 0.0103(14) -0.0073(15)
C16B 0.0371(14) 0.0394(16) 0.0426(16) -0.0034(13) 0.0085(12) -0.0016(12)
C17B 0.0354(14) 0.0406(16) 0.0423(16) -0.0010(13) 0.0086(12) -0.0041(12)
C18B 0.0456(16) 0.0469(17) 0.0416(16) -0.0059(13) 0.0064(13) -0.0079(14)
C19B 0.0466(19) 0.095(3) 0.077(3) -0.034(2) 0.0071(17) -0.022(2)
C20B 0.089(3) 0.047(2) 0.0517(19) -0.0047(16) 0.0004(18) -0.0109(18)
C21B 0.080(2) 0.063(2) 0.0425(18) -0.0062(16) 0.0057(17) -0.0123(19)
C22B 0.108(3) 0.076(3) 0.076(3) -0.006(2) 0.035(2) -0.041(3)
C23B 0.066(2) 0.079(3) 0.0508(19) 0.0203(18) -0.0074(17) -0.0277(19)
C24B 0.077(6) 0.069(6) 0.061(5) -0.001(4) 0.001(4) -0.002(5)
C25B 0.079(6) 0.083(6) 0.085(6) -0.001(5) 0.008(5) -0.002(5)

loop_
_atom_type_symbol
_atom_type_description
_atom_type_scat_dispersion_real
_atom_type_scat_dispersion_imag
_atom_type_scat_source
C C 0.0033 0.0016 'International Tables Vol C Tables 4.2.6.8 and 6.1.1.4'
H H 0.0000 0.0000 'International Tables Vol C Tables 4.2.6.8 and 6.1.1.4'
O O 0.0106 0.0060 'International Tables Vol C Tables 4.2.6.8 and 6.1.1.4'

loop_
_geom_angle_atom_site_label_1
_geom_angle_atom_site_label_2
_geom_angle_atom_site_label_3
_geom_angle
_geom_angle_site_symmetry_3
C2A O1A C24A 106.9(3) .
C23A O3A C22A 112.3(2) .
C6A C1A C2A 118.6(3) .
C6A C1A C23A 120.3(3) 3_765
C2A C1A C23A 121.1(3) 3_765
O1A C2A C3A 120.6(3) .
O1A C2A C1A 118.2(3) .
C3A C2A C1A 121.2(3) .
C4A C3A C2A 117.8(3) .
C4A C3A C11A 120.5(3) .
C2A C3A C11A 121.6(3) .
C3A C4A C5A 123.0(3) .
C6A C5A C4A 117.1(3) .
C6A C5A C7A 121.9(3) .
C4A C5A C7A 121.0(3) .
C5A C6A C1A 122.2(3) .
C8A C7A C10A 112.8(6) .
C8A C7A C5A 112.0(4) .
C10A C7A C5A 112.7(3) .
C9C C7A C8C 114.9(5) .
C8A C7A C9A 112.2(6) .
C10A C7A C9A 101.4(5) .
C5A C7A C9A 105.0(4) .
C9C C7A C10C 106.3(6) .
C8C C7A C10C 99.8(5) .
C3A C11A C12A 116.7(2) .
C17A C12A C13A 117.3(3) .
C17A C12A C11A 120.3(3) .
C13A C12A C11A 122.2(3) .
C14A C13A O2A 120.4(3) .
C14A C13A C12A 121.6(3) .
O2A C13A C12A 118.0(3) .
C15A C14A C13A 118.7(3) .
C15A C14A C22A 121.1(3) .
C13A C14A C22A 119.9(3) .
C14A C15A C16A 122.3(3) .
C17A C16A C15A 116.4(3) .
C17A C16A C18A 123.4(3) .
C15A C16A C18A 120.2(3) .
C16A C17A C12A 123.6(3) .
C20A C18A C21A 112.2(5) .
C19C C18A C21C 110.3(15) .
C20A C18A C16A 108.7(4) .
C21A C18A C16A 108.6(4) .
C20A C18A C19A 108.7(4) .
C21A C18A C19A 107.8(4) .
C16A C18A C19A 110.8(4) .
C19C C18A C20C 108.3(11) .
C21C C18A C20C 103.5(17) .
O3A C22A C14A 112.4(2) .
O3A C23A C1A 109.1(2) 3_765
C2B O1B C24B 111.0(7) .
C13B O2B C25B 105.4(8) .
C22B O3B C23B 113.3(3) .
C6B C1B C2B 118.8(3) .
C6B C1B C23B 120.5(3) 3_675
C2B C1B C23B 120.7(3) 3_675
C3B C2B C1B 121.3(3) .
C3B C2B O1B 118.3(3) .
C1B C2B O1B 120.4(3) .
C4B C3B C2B 117.8(3) .
C4B C3B C11B 119.5(3) .
C2B C3B C11B 122.6(3) .
C3B C4B C5B 123.4(3) .
C6B C5B C4B 116.6(3) .
C6B C5B C7B 123.5(3) .
C4B C5B C7B 119.8(3) .
C1B C6B C5B 122.2(3) .
C10B C7B C8B 107.2(3) .
C10B C7B C5B 108.8(3) .
C8B C7B C5B 112.1(3) .
C10B C7B C9B 108.7(4) .
C8B C7B C9B 109.9(4) .
C5B C7B C9B 110.1(3) .
C12B C11B C3B 111.2(3) .
C13B C12B C17B 118.3(3) .
C13B C12B C11B 121.0(3) .
C17B C12B C11B 120.6(3) .
C12B C13B O2B 121.7(3) .
C12B C13B C14B 121.2(3) .
O2B C13B C14B 117.1(3) .
C13B C14B C15B 118.9(3) .
C13B C14B C22B 118.7(3) .
C15B C14B C22B 122.4(3) .
C16B C15B C14B 121.8(3) .
C15B C16B C17B 116.6(3) .
C15B C16B C18B 124.2(3) .
C17B C16B C18B 119.2(3) .
C16B C17B C12B 123.1(3) .
C21B C18B C20B 108.4(3) .
C21B C18B C19B 107.4(3) .
C20B C18B C19B 110.5(3) .
C21B C18B C16B 112.0(3) .
C20B C18B C16B 109.7(2) .
C19B C18B C16B 108.8(3) .
O3B C22B C14B 110.0(3) .
O3B C23B C1B 114.6(3) 3_675

loop_
_geom_bond_atom_site_label_1
_geom_bond_atom_site_label_2
_geom_bond_distance
_geom_bond_site_symmetry_2
O1A C2A 1.385(3) .
O1A C24A 1.494(5) .
O2A C13A 1.388(4) .
O3A C23A 1.430(4) .
O3A C22A 1.450(3) .
C1A C6A 1.393(4) .
C1A C2A 1.395(4) .
C1A C23A 1.508(4) 3_765
C2A C3A 1.395(4) .
C3A C4A 1.388(4) .
C3A C11A 1.513(4) .
C4A C5A 1.395(4) .
C5A C6A 1.388(4) .
C5A C7A 1.537(4) .
C7A C8A 1.448(7) .
C7A C9C 1.443(6) .
C7A C10A 1.523(6) .
C7A C8C 1.534(6) .
C7A C9A 1.587(7) .
C7A C10C 1.608(7) .
C11A C12A 1.516(4) .
C12A C17A 1.392(4) .
C12A C13A 1.395(4) .
C13A C14A 1.384(4) .
C14A C15A 1.382(4) .
C14A C22A 1.513(4) .
C15A C16A 1.404(4) .
C16A C17A 1.382(4) .
C16A C18A 1.534(4) .
C18A C19C 1.499(9) .
C18A C20A 1.503(7) .
C18A C21A 1.511(7) .
C18A C21C 1.516(10) .
C18A C19A 1.539(6) .
C18A C20C 1.538(10) .
C23A C1A 1.508(4) 3_765
O1B C2B 1.395(4) .
O1B C24B 1.480(9) .
O2B C13B 1.382(4) .
O2B C25B 1.459(9) .
O3B C22B 1.414(5) .
O3B C23B 1.439(4) .
C1B C6B 1.382(5) .
C1B C2B 1.394(5) .
C1B C23B 1.497(4) 3_675
C2B C3B 1.382(4) .
C3B C4B 1.382(4) .
C3B C11B 1.515(4) .
C4B C5B 1.391(5) .
C5B C6B 1.390(5) .
C5B C7B 1.533(5) .
C7B C10B 1.513(6) .
C7B C8B 1.531(6) .
C7B C9B 1.548(6) .
C11B C12B 1.516(4) .
C12B C13B 1.376(4) .
C12B C17B 1.394(4) .
C13B C14B 1.385(5) .
C14B C15B 1.406(4) .
C14B C22B 1.510(5) .
C15B C16B 1.391(4) .
C16B C17B 1.396(4) .
C16B C18B 1.529(4) .
C18B C21B 1.519(4) .
C18B C20B 1.523(5) .
C18B C19B 1.528(5) .
C23B C1B 1.497(4) 3_675

loop_
_geom_hbond_atom_site_label_D
_geom_hbond_atom_site_label_H
_geom_hbond_atom_site_label_A
_geom_hbond_distance_DH
_geom_hbond_distance_HA
_geom_hbond_distance_DA
_geom_hbond_angle_DHA
_geom_hbond_site_symmetry_A
O1A H1A O2A 0.86 2.08 2.923(3) 165.2 .
O2A H2A O3A 0.99 1.90 2.756(3) 142.0 .
O1B H1B O3B 0.91 2.08 2.873(4) 145.0 3_675
O2B H2B O1B 0.92 2.06 2.941(3) 159.9 .
